data_2013840
loop_
_publ_author_name
'Besma Hamdi'
'Jean-Michel Savariault'
'Hafed El Feki'
'Abdelhamid Ben Salah'

_publ_section_title
;
 Lead bismuth calcium sodium phosphate:
 Pb~4.6~Bi~0.4~Ca~2.6~Na~2.4~(PO~4~)~6~
;
_journal_issue 1
_journal_name_full 'Acta Crystallographica Section C'
_journal_page_first i1
_journal_page_last i2
_journal_paper_doi 10.1107/S0108270103024971
_journal_volume 60
_journal_year 2004
_chemical_formula_iupac 'Pb4.6 Bi0.4 Ca2.6 Na2.4 (PO4)6'
_chemical_formula_sum 'Bi0.4 Ca2.59 Na2.39 O24 P6 Pb4.61'
_chemical_formula_weight 1768.64
_chemical_melting_point 1373
_chemical_name_common 'lead bismuth calcium sodium phosphate'
_chemical_name_systematic
;
Pb~4.6~Bi~0.4~Ca~2.6~Na~2.4~(PO~4~)~6~.
;
_space_group_IT_number 176
_symmetry_cell_setting hexagonal
_symmetry_space_group_name_Hall '-P 6c'
_symmetry_space_group_name_H-M 'P 63/m'
_atom_sites_solution_hydrogens none
_atom_sites_solution_primary direct
_atom_sites_solution_secondary difmap
_cell_angle_alpha 90.00
_cell_angle_beta 90.00
_cell_angle_gamma 120.00
_cell_formula_units_Z 1
_cell_length_a 9.5953(6)
_cell_length_b 9.5953(6)
_cell_length_c 7.0418(4)
_cell_measurement_reflns_used KappaCCD
_cell_measurement_temperature 293(2)
_cell_measurement_theta_max 48.0
_cell_measurement_theta_min 5.0
_cell_volume 561.48(6)
_computing_cell_refinement 'Dirax/lsq (Duisenberg, 1992)'
_computing_data_collection 'Collect (Nonius, 1998)'
_computing_data_reduction 'EvalCCD (Duisenberg et al., 2003)'
_computing_molecular_graphics 'CrystalMaker (CrystalMaker Software, 1999)'
_computing_publication_material 'PLATON (Spek, 2003)'
_computing_structure_refinement 'SHELXL97 (Sheldrick, 1997)'
_computing_structure_solution 'SHELXS97 (Sheldrick, 1990)'
_diffrn_ambient_temperature 293(2)
_diffrn_detector_area_resol_mean 9
_diffrn_measured_fraction_theta_full 0.99
_diffrn_measured_fraction_theta_max 0.99
_diffrn_measurement_device_type 'Nonis KappaCCD'
_diffrn_measurement_method CCD
_diffrn_radiation_monochromator 'vertically mounted graphite crystal'
_diffrn_radiation_source 'fine-focus sealed tube'
_diffrn_radiation_type MoK\a
_diffrn_radiation_wavelength 0.71073
_diffrn_reflns_av_R_equivalents 0.0897
_diffrn_reflns_av_sigmaI/netI 0.0649
_diffrn_reflns_limit_h_max 20
_diffrn_reflns_limit_h_min -16
_diffrn_reflns_limit_k_max 19
_diffrn_reflns_limit_k_min -20
_diffrn_reflns_limit_l_max 13
_diffrn_reflns_limit_l_min -14
_diffrn_reflns_number 17792
_diffrn_reflns_theta_full 47.95
_diffrn_reflns_theta_max 47.96
_diffrn_reflns_theta_min 3.79
_diffrn_standards_decay_% 0
_diffrn_standards_interval_count none
_diffrn_standards_interval_time none
_diffrn_standards_number none
_exptl_absorpt_coefficient_mu 38.789
_exptl_absorpt_correction_T_max 0.37183
_exptl_absorpt_correction_T_min 0.06602
_exptl_absorpt_correction_type gaussian
_exptl_absorpt_process_details '(Coppens et al., 1965)'
_exptl_crystal_colour Colourless
_exptl_crystal_density_diffrn 5.231
_exptl_crystal_density_meas ?
_exptl_crystal_density_method 'not measured'
_exptl_crystal_description 'hexagonal needle'
_exptl_crystal_F_000 771.8
_exptl_crystal_size_max 0.199
_exptl_crystal_size_mid 0.036
_exptl_crystal_size_min 0.030
_refine_diff_density_max 3.053
_refine_diff_density_min -2.446
_refine_ls_extinction_coef 0.0019(4)
_refine_ls_extinction_expression Fc^*^=kFc[1+0.001xFc^2^\l^3^/sin(2\q)]^-1/4^
_refine_ls_extinction_method SHELXL97
_refine_ls_goodness_of_fit_ref 1.036
_refine_ls_hydrogen_treatment none
_refine_ls_matrix_type full
_refine_ls_number_parameters 44
_refine_ls_number_reflns 1863
_refine_ls_number_restraints 3
_refine_ls_restrained_S_all 1.035
_refine_ls_R_factor_all 0.0893
_refine_ls_R_factor_gt 0.0411
_refine_ls_shift/su_max 0.030
_refine_ls_shift/su_mean 0.001
_refine_ls_structure_factor_coef Fsqd
_refine_ls_weighting_details 'calc w=1/[\s^2^(Fo^2^)+(0.0119P)^2^+3.2549P] where P=(Fo^2^+2Fc^2^)/3'
_refine_ls_weighting_scheme calc
_refine_ls_wR_factor_gt 0.0656
_refine_ls_wR_factor_ref 0.0747
_reflns_number_gt 1199
_reflns_number_total 1863
_reflns_threshold_expression I>2\s(I)
_cod_data_source_file sk1662.cif
_cod_data_source_block I
_cod_depositor_comments
;
The following automatic conversions were performed:

'_chemical_melting_point' value '1373K' was changed to '1373' - the
value should be numeric and without a unit designator.

Automatic conversion script
Id: cif_fix_values 1646 2011-03-28 12:23:43Z adriana 

The following automatic conversions were performed:

'_chemical_melting_point' value '1373K' was changed to '1373' - the
value should be numeric and without a unit designator.

Automatic conversion script
Id: cif_fix_values 1715 2011-07-08 13:25:40Z adriana 

The following automatic conversions were performed:

'_exptl_crystal_density_meas' value 'none' was changed to '?' - the
value is perceived as not measured.

Automatic conversion script
Id: cif_fix_values 3008 2015-01-20 13:52:24Z robertas 
;
_cod_original_formula_sum 'Bi0.40 Ca2.59 Na2.39 O24 P6 Pb4.61'
_cod_database_code 2013840
_cod_database_fobs_code 2013840

loop_
_symmetry_equiv_pos_as_xyz
'x, y, z'
'-x, -y, z+1/2'
'-y, x-y, z'
'-x+y, -x, z'
'x-y, x, z+1/2'
'y, -x+y, z+1/2'
'-x, -y, -z'
'x, y, -z-1/2'
'y, -x+y, -z'
'x-y, x, -z'
'-x+y, -x, -z-1/2'
'-y, x-y, -z-1/2'

loop_
_atom_site_label
_atom_site_fract_x
_atom_site_fract_y
_atom_site_fract_z
_atom_site_U_iso_or_equiv
_atom_site_adp_type
_atom_site_calc_flag
_atom_site_refinement_flags
_atom_site_occupancy
_atom_site_disorder_assembly
_atom_site_disorder_group
_atom_site_type_symbol
Ca1 0.6667 0.3333 -0.0052(2) 0.0143(4) Uani d SP 0.648(5) . . Ca
Na1 0.6667 0.3333 -0.0052(2) 0.0143(4) Uani d SP 0.324(12) . . Na
Pb1 0.6667 0.3333 -0.0052(2) 0.0143(4) Uani d SP 0.030(2) . . Pb
Bi2 0.74931(3) 0.00171(3) 0.2500 0.01689(7) Uani d SP 0.067(12) . . Bi
Pb2 0.74931(3) 0.00171(3) 0.2500 0.01689(7) Uani d SP 0.749(15) . . Pb
Na2 0.74931(3) 0.00171(3) 0.2500 0.01689(7) Uani d SP 0.182(13) . . Na
P 0.40658(14) 0.02788(13) 0.2500 0.0103(3) Uani d S 1 . . P
O1 0.5932(5) 0.1229(5) 0.2500 0.0238(9) Uani d S 1 . . O
O2 0.3432(5) -0.1518(4) 0.2500 0.0181(7) Uani d S 1 . . O
O3 0.3512(4) 0.0836(4) 0.4240(5) 0.0262(7) Uani d . 1 . . O

loop_
_atom_site_aniso_label
_atom_site_aniso_U_11
_atom_site_aniso_U_22
_atom_site_aniso_U_33
_atom_site_aniso_U_12
_atom_site_aniso_U_13
_atom_site_aniso_U_23
Ca1 0.0159(4) 0.0158(4) 0.0112(6) 0.00791(19) 0.000 0.000
Na1 0.0159(4) 0.0158(4) 0.0112(6) 0.00791(19) 0.000 0.000
Pb1 0.0159(4) 0.0158(4) 0.0112(6) 0.00791(19) 0.000 0.000
Bi2 0.02006(11) 0.01364(9) 0.01789(11) 0.00912(7) 0.000 0.000
Pb2 0.02006(11) 0.01364(9) 0.01789(11) 0.00912(7) 0.000 0.000
Na2 0.02006(11) 0.01364(9) 0.01789(11) 0.00912(7) 0.000 0.000
P 0.0121(4) 0.0089(4) 0.0095(5) 0.0050(3) 0.000 0.000
O1 0.0137(14) 0.0190(16) 0.035(3) 0.0056(13) 0.000 0.000
O2 0.0233(17) 0.0100(12) 0.0204(19) 0.0078(12) 0.000 0.000
O3 0.0451(18) 0.0239(13) 0.0161(14) 0.0221(13) 0.0131(13) 0.0050(11)

loop_
_atom_type_symbol
_atom_type_description
_atom_type_scat_dispersion_real
_atom_type_scat_dispersion_imag
_atom_type_scat_source
O O 0.0106 0.0060 'International Tables Vol C Tables 4.2.6.8 and 6.1.1.4'
Bi Bi -4.1077 10.2566 'International Tables Vol C Tables 4.2.6.8 and 6.1.1.4'
Ca Ca 0.2262 0.3064 'International Tables Vol C Tables 4.2.6.8 and 6.1.1.4'
Na Na 0.0362 0.0249 'International Tables Vol C Tables 4.2.6.8 and 6.1.1.4'
P P 0.1023 0.0942 'International Tables Vol C Tables 4.2.6.8 and 6.1.1.4'
Pb Pb -3.3944 10.1111 'International Tables Vol C Tables 4.2.6.8 and 6.1.1.4'

loop_
_geom_angle_atom_site_label_1
_geom_angle_atom_site_label_2
_geom_angle_atom_site_label_3
_geom_angle_site_symmetry_1
_geom_angle_site_symmetry_3
_geom_angle
_geom_angle_publ_flag
O2 Pb1 O2 9_665 7_655 74.81(10) ?
O2 Pb1 O2 9_665 10 74.81(10) ?
O2 Pb1 O2 7_655 10 74.81(10) ?
O2 Pb1 O1 9_665 . 150.41(12) ?
O2 Pb1 O1 7_655 . 92.10(9) ?
O2 Pb1 O1 10 . 127.97(12) ?
O2 Pb1 O1 9_665 3_655 92.10(9) ?
O2 Pb1 O1 7_655 3_655 127.97(12) ?
O2 Pb1 O1 10 3_655 150.41(12) ?
O1 Pb1 O1 . 3_655 74.96(11) ?
O2 Pb1 O1 9_665 4_665 127.97(12) ?
O2 Pb1 O1 7_655 4_665 150.41(12) ?
O2 Pb1 O1 10 4_665 92.10(9) ?
O1 Pb1 O1 . 4_665 74.96(11) ?
O1 Pb1 O1 3_655 4_665 74.96(11) ?
O2 Pb1 O3 9_665 12_656 83.90(11) ?
O2 Pb1 O3 7_655 12_656 73.48(10) ?
O2 Pb1 O3 10 12_656 145.43(10) ?
O1 Pb1 O3 . 12_656 66.82(11) ?
O1 Pb1 O3 3_655 12_656 54.94(11) ?
O1 Pb1 O3 4_665 12_656 122.42(11) ?
O2 Pb1 O3 9_665 11_666 73.48(10) ?
O2 Pb1 O3 7_655 11_666 145.43(10) ?
O2 Pb1 O3 10 11_666 83.90(11) ?
O1 Pb1 O3 . 11_666 122.42(11) ?
O1 Pb1 O3 3_655 11_666 66.82(11) ?
O1 Pb1 O3 4_665 11_666 54.94(11) ?
O3 Pb1 O3 12_656 11_666 116.01(5) ?
O2 Pb1 O3 9_665 8_556 145.43(10) ?
O2 Pb1 O3 7_655 8_556 83.90(11) ?
O2 Pb1 O3 10 8_556 73.48(10) ?
O1 Pb1 O3 . 8_556 54.94(11) ?
O1 Pb1 O3 3_655 8_556 122.42(11) ?
O1 Pb1 O3 4_665 8_556 66.81(11) ?
O3 Pb1 O3 12_656 8_556 116.01(5) ?
O3 Pb1 O3 11_666 8_556 116.01(5) ?
O2 Pb1 P 9_665 . 165.30(9) ?
O2 Pb1 P 7_655 . 90.50(7) ?
O2 Pb1 P 10 . 101.36(9) ?
O1 Pb1 P . . 27.30(9) ?
O1 Pb1 P 3_655 . 97.37(8) ?
O1 Pb1 P 4_665 . 65.76(9) ?
O3 Pb1 P 12_656 . 92.35(7) ?
O3 Pb1 P 11_666 . 120.64(7) ?
O3 Pb1 P 8_556 . 27.89(6) ?
O2 Pb1 P 9_665 3_655 90.50(7) ?
O2 Pb1 P 7_655 3_655 101.36(9) ?
O2 Pb1 P 10 3_655 165.30(9) ?
O1 Pb1 P . 3_655 65.76(9) ?
O1 Pb1 P 3_655 3_655 27.30(9) ?
O1 Pb1 P 4_665 3_655 97.37(8) ?
O3 Pb1 P 12_656 3_655 27.89(6) ?
O3 Pb1 P 11_666 3_655 92.35(7) ?
O3 Pb1 P 8_556 3_655 120.65(7) ?
P Pb1 P . 3_655 92.79(3) ?
O2 Pb1 P 9_665 4_665 101.36(9) ?
O2 Pb1 P 7_655 4_665 165.30(9) ?
O2 Pb1 P 10 4_665 90.50(7) ?
O1 Pb1 P . 4_665 97.37(8) ?
O1 Pb1 P 3_655 4_665 65.76(9) ?
O1 Pb1 P 4_665 4_665 27.30(9) ?
O3 Pb1 P 12_656 4_665 120.65(7) ?
O3 Pb1 P 11_666 4_665 27.89(6) ?
O3 Pb1 P 8_556 4_665 92.35(7) ?
P Pb1 P . 4_665 92.79(3) ?
P Pb1 P 3_655 4_665 92.79(3) ?
O1 Pb2 O3 . 2_654 85.56(8) ?
O1 Pb2 O3 . 7_656 85.56(8) ?
O3 Pb2 O3 2_654 7_656 137.15(17) ?
O1 Pb2 O3 . 12_656 74.78(12) ?
O3 Pb2 O3 2_654 12_656 80.24(6) ?
O3 Pb2 O3 7_656 12_656 136.55(12) ?
O1 Pb2 O3 . 3_655 74.78(12) ?
O3 Pb2 O3 2_654 3_655 136.56(12) ?
O3 Pb2 O3 7_656 3_655 80.24(6) ?
O3 Pb2 O3 12_656 3_655 57.50(14) ?
O1 Pb2 P . 3_655 70.15(10) ?
O3 Pb2 P 2_654 3_655 108.03(8) ?
O3 Pb2 P 7_656 3_655 108.03(8) ?
O3 Pb2 P 12_656 3_655 28.84(7) ?
O3 Pb2 P 3_655 3_655 28.84(7) ?
O1 Pb2 Pb1 . 7_655 76.71(9) ?
O3 Pb2 Pb1 2_654 7_655 43.42(9) ?
O3 Pb2 Pb1 7_656 7_655 93.78(9) ?
O3 Pb2 Pb1 12_656 7_655 117.84(8) ?
O3 Bi2 Pb1 3_655 7_655 151.22(8) ?
P Pb2 Pb1 3_655 7_655 138.169(19) ?
O1 Pb2 Pb1 . 2_655 76.71(9) ?
O3 Pb2 Pb1 2_654 2_655 93.78(9) ?
O3 Pb2 Pb1 7_656 2_655 43.42(9) ?
O3 Pb2 Pb1 12_656 2_655 151.22(8) ?
O3 Pb2 Pb1 3_655 2_655 117.84(8) ?
P Pb2 Pb1 3_655 2_655 138.168(19) ?
Pb1 Pb2 Pb1 7_655 2_655 50.37(4) ?
O1 Pb2 Pb1 . . 34.53(6) ?
O3 Pb2 Pb1 2_654 . 69.58(7) ?
O3 Pb2 Pb1 7_656 . 118.33(7) ?
O3 Pb2 Pb1 12_656 . 43.48(8) ?
O3 Pb2 Pb1 3_655 . 72.54(7) ?
P Pb2 Pb1 3_655 . 52.177(19) ?
Pb1 Pb2 Pb1 7_655 . 86.136(7) ?
Pb1 Pb2 Pb1 2_655 . 108.004(6) ?
O1 Pb2 Pb1 . 8_556 34.53(6) ?
O3 Pb2 Pb1 2_654 8_556 118.33(7) ?
O3 Pb2 Pb1 7_656 8_556 69.58(7) ?
O3 Pb2 Pb1 12_656 8_556 72.54(7) ?
O3 Pb2 Pb1 3_655 8_556 43.48(8) ?
P Pb2 Pb1 3_655 8_556 52.177(19) ?
Pb1 Pb2 Pb1 7_655 8_556 108.003(6) ?
Pb1 Pb2 Pb1 2_655 8_556 86.135(7) ?
Pb1 Pb2 Pb1 . 8_556 52.50(4) ?
O2 P O3 . 8_556 112.64(14) yes
O2 P O3 . . 112.64(14) yes
O3 P O3 8_556 . 106.0(3) yes
O2 P O1 . . 111.0(2) yes
O3 P O1 8_556 . 107.11(17) yes
O3 P O1 . . 107.11(17) yes
O2 P Pb2 . 4_665 135.66(16) ?
O3 P Pb2 8_556 4_665 53.24(13) ?
O3 P Pb2 . 4_665 53.24(13) ?
O1 P Pb2 . 4_665 113.39(16) ?
O2 P Pb1 . . 135.32(10) ?
O3 P Pb1 8_556 . 59.45(14) ?
O3 P Pb1 . . 111.59(13) ?
O1 P Pb1 . . 48.31(11) ?
Pb2 P Pb1 4_665 . 78.41(2) ?
Pb2 P Pb1 4_665 8_556 78.40(2) ?
Pb1 P Pb1 . 8_556 66.53(5) ?
O2 P Pb1 . 8_556 135.32(10) ?
O3 P Pb1 8_556 8_556 111.59(13) ?
O3 P Pb1 . 8_556 59.45(14) ?
O1 P Pb1 . 8_556 48.31(11) ?
Pb2 P Pb1 4_665 8_556 78.40(2) ?
Pb1 P Pb1 . 8_556 66.53(5) ?
P O1 Pb2 . . 123.5(2) ?
P O1 Pb1 . . 104.40(15) ?
Pb2 O1 Pb1 . . 114.23(12) ?
P O1 Pb1 . 8_556 104.40(15) ?
Pb2 O1 Pb1 . 8_556 114.23(12) ?
Pb1 O1 Pb1 . 8_556 90.72(14) ?
P O2 Pb1 . 7_655 131.97(9) ?
P O2 Pb1 . 2_655 131.97(9) ?
Pb1 O2 Pb1 7_655 2_655 90.92(13) ?
P O2 Pb2 . 3_545 96.81(18) ?
Pb1 O2 Pb2 7_655 3_545 97.52(10) ?
Pb1 O2 Pb2 2_655 3_545 97.52(10) ?
P O3 Pb2 . 7_656 140.72(17) ?
P O3 Pb2 . 4_665 97.92(16) ?
Pb2 O3 Pb2 7_656 4_665 116.72(12) ?
P O3 Pb1 . 8_556 92.66(16) ?
Pb2 O3 Pb1 7_656 8_556 99.71(13) ?
Pb2 O3 Pb1 4_665 8_556 98.14(10) ?

loop_
_geom_bond_atom_site_label_1
_geom_bond_atom_site_label_2
_geom_bond_site_symmetry_2
_geom_bond_distance
_geom_bond_publ_flag
Pb1 O2 9_665 2.418(3) yes
Pb1 O2 7_655 2.418(3) ?
Pb1 O2 10 2.418(3) ?
Pb1 O1 . 2.526(3) yes
Pb1 O1 3_655 2.526(3) ?
Pb1 O1 4_665 2.526(3) ?
Pb1 O3 12_656 2.824(4) yes
Pb1 O3 11_666 2.824(4) ?
Pb1 O3 8_556 2.824(4) ?
Pb1 P . 3.2762(12) ?
Pb1 P 3_655 3.2762(12) ?
Pb1 P 4_665 3.2762(12) ?
Pb2 O1 . 2.310(4) yes
Pb2 O3 2_654 2.466(3) yes
Pb2 O3 7_656 2.466(3) yes
Pb2 O3 12_656 2.548(3) yes
Pb2 O3 3_655 2.548(3) yes
Pb2 O2 4_655 2.948(4) yes
Pb2 P 3_655 3.1500(12) ?
Pb2 Pb1 7_655 4.0505(7) ?
Pb2 Pb1 2_655 4.0505(7) ?
Pb2 Pb1 8_556 4.0630(8) ?
P O2 . 1.515(4) yes
P O3 8_556 1.534(3) yes
P O3 . 1.534(3) yes
P O1 . 1.551(4) yes
P Pb2 4_665 3.1500(12) ?
P Pb1 8_556 3.2762(12) ?
O1 Pb1 8_556 2.526(3) ?
O2 Pb1 7_655 2.418(3) ?
O2 Pb1 2_655 2.418(3) ?
O2 Pb2 3_545 2.948(4) ?
O3 Pb2 7_656 2.466(3) ?
O3 Pb2 4_665 2.548(3) ?
O3 Pb1 8_556 2.824(4) ?
